data_4345877
loop_
_publ_author_name
'Liu, Guangfeng'
'Liu, Jie'
'Nie, Lina'
'Ban, Rui'
'Armatas, Gerasimos S.'
'Tao, Xutang'
'Zhang, Qichun'

_publ_section_title
;
 Surfactant 1-Hexadecyl-3-methylimidazolium Chloride Can Convert
 One-Dimensional Viologen Bromoplumbate into Zero-Dimensional.
;
_journal_issue 10
_journal_name_full 'Inorganic chemistry'
_journal_page_first 5498
_journal_page_last 5501
_journal_paper_doi 10.1021/acs.inorgchem.7b00648
_journal_volume 56
_journal_year 2017
_chemical_formula_moiety 'Br18 Pb6, 2(C9 N), 2(C18 N2)'
_chemical_formula_sum 'C54 Br18 N6 Pb6'
_chemical_formula_weight 3414.12
_space_group_crystal_system monoclinic
_space_group_IT_number 14
_space_group_name_Hall '-P 2ybc'
_space_group_name_H-M_alt 'P 1 21/c 1'
_symmetry_space_group_name_Hall '-P 2ybc'
_symmetry_space_group_name_H-M 'P 1 21/c 1'
_audit_creation_method SHELXL-2014/7
_cell_angle_alpha 90
_cell_angle_beta 105.010(2)
_cell_angle_gamma 90
_cell_formula_units_Z 2
_cell_length_a 15.779(3)
_cell_length_b 24.507(5)
_cell_length_c 11.845(2)
_cell_measurement_reflns_used 6358
_cell_measurement_temperature 296(2)
_cell_measurement_theta_max 20.91
_cell_measurement_theta_min 2.44
_cell_volume 4424.1(14)
_computing_cell_refinement 'Bruker SAINT'
_computing_data_collection 'Bruker APEX3'
_computing_data_reduction 'Bruker SAINT'
_computing_molecular_graphics 'Bruker SHELXTL'
_computing_publication_material 'Bruker SHELXTL'
_computing_structure_refinement 'SHELXL-2014 (Sheldrick 2014)'
_computing_structure_solution 'SHELXS-97 (Sheldrick 2008)'
_diffrn_ambient_temperature 296(2)
_diffrn_measured_fraction_theta_full 1.000
_diffrn_measured_fraction_theta_max 1.000
_diffrn_measurement_device_type 'Bruker APEX-II CCD'
_diffrn_measurement_method '\f and \w scans'
_diffrn_radiation_type MoK\a
_diffrn_radiation_wavelength 0.71073
_diffrn_reflns_av_R_equivalents 0.0851
_diffrn_reflns_av_unetI/netI 0.0836
_diffrn_reflns_Laue_measured_fraction_full 1.000
_diffrn_reflns_Laue_measured_fraction_max 1.000
_diffrn_reflns_limit_h_max 18
_diffrn_reflns_limit_h_min -18
_diffrn_reflns_limit_k_max 29
_diffrn_reflns_limit_k_min -28
_diffrn_reflns_limit_l_max 14
_diffrn_reflns_limit_l_min -12
_diffrn_reflns_number 31917
_diffrn_reflns_point_group_measured_fraction_full 1.000
_diffrn_reflns_point_group_measured_fraction_max 1.000
_diffrn_reflns_theta_full 25.026
_diffrn_reflns_theta_max 25.026
_diffrn_reflns_theta_min 1.573
_exptl_absorpt_coefficient_mu 19.535
_exptl_absorpt_correction_T_max 0.7456
_exptl_absorpt_correction_T_min 0.2629
_exptl_absorpt_correction_type multi-scan
_exptl_absorpt_process_details 'Bruker SADABS'
_exptl_crystal_colour yellow
_exptl_crystal_density_diffrn 2.563
_exptl_crystal_description prism
_exptl_crystal_F_000 2976
_exptl_crystal_size_max 0.490
_exptl_crystal_size_mid 0.197
_exptl_crystal_size_min 0.130
_refine_diff_density_max 1.375
_refine_diff_density_min -1.465
_refine_diff_density_rms 0.183
_refine_ls_extinction_method none
_refine_ls_goodness_of_fit_ref 1.132
_refine_ls_hydrogen_treatment undef
_refine_ls_matrix_type full
_refine_ls_number_parameters 355
_refine_ls_number_reflns 7821
_refine_ls_number_restraints 238
_refine_ls_restrained_S_all 1.121
_refine_ls_R_factor_all 0.1282
_refine_ls_R_factor_gt 0.0673
_refine_ls_shift/su_max 0.001
_refine_ls_shift/su_mean 0.000
_refine_ls_structure_factor_coef Fsqd
_refine_ls_weighting_details 'w=1/[\s^2^(Fo^2^)+(0.1000P)^2^] where P=(Fo^2^+2Fc^2^)/3'
_refine_ls_weighting_scheme calc
_refine_ls_wR_factor_gt 0.1892
_refine_ls_wR_factor_ref 0.2179
_reflns_Friedel_coverage 0.000
_reflns_number_gt 4440
_reflns_number_total 7821
_reflns_threshold_expression 'I > 2\s(I)'
_cod_data_source_file ic7b00648_si_004.cif
_cod_data_source_block n-Butanol-1_a
_cod_database_code 4345877
_shelx_shelxl_version_number 2014/7
_shelx_space_group_comment
;
The symmetry employed for this shelxl refinement is uniquely defined
by the following loop, which should always be used as a source of
symmetry information in preference to the above space-group names.
They are only intended as comments.
;
_shelx_estimated_absorpt_t_min 0.037
_shelx_estimated_absorpt_t_max 0.186

loop_
_space_group_symop_operation_xyz
'x, y, z'
'-x, y+1/2, -z+1/2'
'-x, -y, -z'
'x, -y-1/2, z-1/2'

loop_
_atom_site_label
_atom_site_type_symbol
_atom_site_fract_x
_atom_site_fract_y
_atom_site_fract_z
_atom_site_U_iso_or_equiv
_atom_site_adp_type
_atom_site_occupancy
_atom_site_site_symmetry_order
_atom_site_calc_flag
_atom_site_refinement_flags_posn
_atom_site_refinement_flags_adp
Pb01 Pb 0.37747(5) 0.50557(3) 0.06798(6) 0.0695(3) Uani 1 1 d . .
N1 N 1.0177(13) 0.4206(9) 0.2607(19) 0.123(6) Uani 1 1 d . U
C1 C 1.0912(17) 0.4421(12) 0.231(2) 0.133(9) Uani 1 1 d . U
Pb02 Pb 0.65245(5) 0.44214(3) 0.30824(7) 0.0800(3) Uani 1 1 d . .
C2 C 1.0866(16) 0.4740(14) 0.130(3) 0.153(11) Uani 1 1 d . U
Pb03 Pb 0.38638(6) 0.43700(3) 0.42373(7) 0.0818(3) Uani 1 1 d . .
N3 N 0.7080(13) 0.2545(10) 0.5690(16) 0.199(9) Uani 1 1 d DG U
C18 C 0.6470(17) 0.2134(6) 0.5681(15) 0.194(10) Uani 1 1 d G U
C19 C 0.5783(14) 0.2223(7) 0.6193(18) 0.180(9) Uani 1 1 d G U
C15 C 0.5705(14) 0.2722(9) 0.6714(17) 0.176(9) Uani 1 1 d G U
C16 C 0.6314(18) 0.3133(6) 0.6723(17) 0.204(11) Uani 1 1 d G U
C17 C 0.7002(15) 0.3044(8) 0.6211(18) 0.194(9) Uani 1 1 d G U
C12 C 0.5021(14) 0.2800(9) 0.7125(16) 0.166(8) Uani 1 1 d G U
C11 C 0.4491(17) 0.2375(6) 0.7316(19) 0.202(12) Uani 1 1 d G U
C10 C 0.3823(16) 0.2478(8) 0.786(2) 0.227(15) Uani 1 1 d G U
N2 N 0.3684(14) 0.3005(10) 0.8203(18) 0.240(11) Uani 1 1 d DG U
C14 C 0.4215(17) 0.3429(6) 0.8012(17) 0.191(9) Uani 1 1 d G U
C13 C 0.4883(15) 0.3327(7) 0.7473(17) 0.200(10) Uani 1 1 d G U
C24 C 0.775(2) 0.2409(14) 0.505(4) 0.267(14) Uani 1 1 d D U
C23 C 0.181(4) 0.286(3) 1.021(4) 0.37(3) Uani 1 1 d D U
C22 C 0.150(2) 0.319(2) 0.908(4) 0.37(2) Uani 1 1 d D U
C21 C 0.2109(16) 0.3075(18) 0.828(3) 0.290(17) Uani 1 1 d D U
C20 C 0.3072(17) 0.3096(17) 0.899(3) 0.275(14) Uani 1 1 d D U
C25 C 0.870(3) 0.234(2) 0.584(3) 0.363(17) Uani 1 1 d D U
C26 C 0.935(2) 0.2367(16) 0.507(5) 0.367(17) Uani 1 1 d D U
C27 C 0.961(4) 0.179(2) 0.480(6) 0.370(19) Uani 1 1 d D U
C3 C 1.0025(15) 0.4838(9) 0.0515(19) 0.101(6) Uani 1 1 d . U
Br04 Br 0.47557(13) 0.58282(8) -0.05202(17) 0.0763(5) Uani 1 1 d . .
C4 C 0.9333(15) 0.4648(11) 0.088(2) 0.120(8) Uani 1 1 d . U
Br05 Br 0.26536(14) 0.47304(8) -0.16571(17) 0.0801(6) Uani 1 1 d . .
C5 C 0.9362(18) 0.4386(12) 0.194(3) 0.135(9) Uani 1 1 d . U
Br06 Br 0.49839(14) 0.47177(8) 0.67729(16) 0.0811(6) Uani 1 1 d . .
C6 C 1.0192(17) 0.3870(11) 0.370(2) 0.129(7) Uani 1 1 d . U
Br07 Br 0.29959(16) 0.41040(10) 0.17717(18) 0.0959(7) Uani 1 1 d . .
C7 C 1.014(2) 0.4246(11) 0.466(3) 0.149(11) Uani 1 1 d . U
Br08 Br 0.53982(17) 0.36791(10) 0.4052(2) 0.1074(8) Uani 1 1 d . .
C8 C 1.022(3) 0.3912(13) 0.566(3) 0.199(17) Uani 1 1 d . U
Br09 Br 0.26437(17) 0.59124(10) 0.1020(2) 0.1075(8) Uani 1 1 d . .
C9 C 1.011(2) 0.4207(14) 0.673(3) 0.183(14) Uani 1 1 d . U
Br0A Br 0.28645(18) 0.34958(10) 0.4909(2) 0.1076(8) Uani 1 1 d . .
Br0B Br 0.77701(17) 0.35834(10) 0.3039(2) 0.1105(8) Uani 1 1 d . .
Br0C Br 0.75227(16) 0.47521(11) 0.5488(2) 0.1119(8) Uani 1 1 d . .

loop_
_atom_site_aniso_label
_atom_site_aniso_U_11
_atom_site_aniso_U_22
_atom_site_aniso_U_33
_atom_site_aniso_U_23
_atom_site_aniso_U_13
_atom_site_aniso_U_12
Pb01 0.0668(5) 0.0733(5) 0.0643(5) -0.0013(4) 0.0095(4) 0.0072(4)
N1 0.079(9) 0.145(14) 0.139(11) -0.016(9) 0.019(9) -0.002(10)
C1 0.082(10) 0.17(2) 0.138(14) 0.004(13) 0.013(9) -0.006(10)
Pb02 0.0743(6) 0.0922(6) 0.0693(5) 0.0006(4) 0.0114(4) 0.0024(4)
C2 0.061(9) 0.23(3) 0.156(15) 0.040(17) 0.004(9) -0.009(11)
Pb03 0.0782(6) 0.0940(6) 0.0689(5) -0.0038(4) 0.0113(4) -0.0156(4)
N3 0.251(19) 0.114(12) 0.167(17) 0.044(12) -0.065(13) -0.027(11)
C18 0.26(2) 0.096(13) 0.17(2) 0.024(13) -0.041(16) -0.023(12)
C19 0.249(19) 0.086(11) 0.145(19) 0.020(11) -0.056(14) -0.020(11)
C15 0.241(18) 0.083(10) 0.140(17) 0.022(10) -0.069(13) -0.018(10)
C16 0.26(2) 0.101(12) 0.19(2) 0.024(13) -0.052(16) -0.038(12)
C17 0.250(19) 0.105(12) 0.157(19) 0.051(12) -0.074(14) -0.020(12)
C12 0.237(17) 0.073(9) 0.117(15) 0.025(9) -0.080(12) -0.010(10)
C11 0.28(2) 0.071(11) 0.22(3) 0.013(12) -0.01(2) -0.009(12)
C10 0.31(3) 0.083(12) 0.26(3) -0.010(14) 0.03(3) -0.019(13)
N2 0.32(2) 0.103(12) 0.25(3) -0.026(14) -0.007(19) 0.000(13)
C14 0.25(2) 0.100(12) 0.138(17) -0.012(12) -0.093(14) 0.003(12)
C13 0.27(2) 0.092(10) 0.17(2) 0.000(11) -0.073(16) 0.001(11)
C24 0.33(2) 0.11(2) 0.35(3) 0.001(19) 0.06(2) -0.065(17)
C23 0.41(4) 0.36(4) 0.34(3) 0.03(3) 0.06(3) 0.03(3)
C22 0.40(3) 0.36(5) 0.33(3) 0.04(4) 0.07(2) 0.06(3)
C21 0.34(3) 0.20(4) 0.30(3) 0.00(3) 0.03(2) 0.01(2)
C20 0.36(2) 0.15(2) 0.30(3) -0.02(2) 0.04(2) 0.013(19)
C25 0.32(2) 0.27(4) 0.46(4) 0.00(3) 0.04(2) -0.041(19)
C26 0.32(2) 0.28(4) 0.47(4) -0.01(3) 0.05(2) -0.045(19)
C27 0.33(3) 0.28(4) 0.48(4) -0.01(3) 0.06(2) -0.05(2)
C3 0.058(8) 0.115(15) 0.124(13) -0.029(10) 0.012(9) -0.001(10)
Br04 0.0758(13) 0.0667(11) 0.0833(12) 0.0004(10) 0.0151(10) 0.0077(10)
C4 0.057(9) 0.157(19) 0.139(13) -0.009(12) 0.012(9) -0.012(10)
Br05 0.0795(14) 0.0830(13) 0.0746(12) -0.0026(10) 0.0140(10) -0.0037(11)
C5 0.084(10) 0.17(2) 0.146(14) 0.000(13) 0.019(9) 0.000(10)
Br06 0.0811(14) 0.0836(14) 0.0735(12) -0.0038(10) 0.0110(11) -0.0085(11)
C6 0.113(17) 0.138(15) 0.135(11) -0.011(9) 0.028(11) 0.003(12)
Br07 0.0919(16) 0.1129(17) 0.0770(13) 0.0040(12) 0.0111(12) -0.0124(14)
C7 0.19(3) 0.120(16) 0.137(13) 0.000(10) 0.045(14) 0.018(16)
Br08 0.1034(18) 0.1033(17) 0.1075(17) 0.0204(14) 0.0125(14) -0.0015(14)
C8 0.30(5) 0.15(2) 0.151(14) 0.015(12) 0.078(18) 0.05(2)
Br09 0.1003(18) 0.1027(17) 0.1106(17) -0.0294(14) 0.0114(14) 0.0230(14)
C9 0.22(4) 0.18(3) 0.145(15) 0.007(15) 0.037(17) 0.06(3)
Br0A 0.118(2) 0.1059(18) 0.0976(16) 0.0166(13) 0.0253(14) -0.0263(15)
Br0B 0.0974(18) 0.1082(17) 0.1246(19) 0.0071(15) 0.0260(15) 0.0209(14)
Br0C 0.0872(17) 0.141(2) 0.0907(15) -0.0314(15) -0.0079(12) 0.0026(15)

loop_
_atom_type_symbol
_atom_type_description
_atom_type_scat_dispersion_real
_atom_type_scat_dispersion_imag
_atom_type_scat_source
C C 0.0033 0.0016 'International Tables Vol C Tables 4.2.6.8 and 6.1.1.4'
Br Br -0.2901 2.4595 'International Tables Vol C Tables 4.2.6.8 and 6.1.1.4'
N N 0.0061 0.0033 'International Tables Vol C Tables 4.2.6.8 and 6.1.1.4'
Pb Pb -3.3944 10.1111 'International Tables Vol C Tables 4.2.6.8 and 6.1.1.4'

loop_
_geom_angle_atom_site_label_1
_geom_angle_atom_site_label_2
_geom_angle_atom_site_label_3
_geom_angle
_geom_angle_site_symmetry_1
_geom_angle_site_symmetry_3
Br09 Pb01 Br05 94.90(6) . .
Br09 Pb01 Br04 91.19(7) . .
Br05 Pb01 Br04 89.08(6) . .
Br09 Pb01 Br07 99.58(8) . .
Br05 Pb01 Br07 88.97(6) . .
Br04 Pb01 Br07 169.18(6) . .
Br09 Pb01 Br06 89.53(6) . 3_666
Br05 Pb01 Br06 174.48(6) . 3_666
Br04 Pb01 Br06 94.12(6) . 3_666
Br07 Pb01 Br06 87.05(6) . 3_666
Br09 Pb01 Br04 172.81(7) . 3_665
Br05 Pb01 Br04 91.65(6) . 3_665
Br04 Pb01 Br04 85.95(6) . 3_665
Br07 Pb01 Br04 83.48(6) . 3_665
Br06 Pb01 Br04 84.11(5) 3_666 3_665
C5 N1 C1 116(3) . .
C5 N1 C6 117(2) . .
C1 N1 C6 126(2) . .
N1 C1 C2 124(3) . .
Br0B Pb02 Br08 92.86(8) . .
Br0B Pb02 Br0C 90.96(8) . .
Br08 Pb02 Br0C 91.03(8) . .
Br0B Pb02 Br05 94.82(7) . 3_665
Br08 Pb02 Br05 167.86(7) . 3_665
Br0C Pb02 Br05 98.22(7) . 3_665
Br0B Pb02 Br06 174.60(7) . 3_666
Br08 Pb02 Br06 81.74(6) . 3_666
Br0C Pb02 Br06 89.19(6) . 3_666
Br05 Pb02 Br06 90.50(6) 3_665 3_666
Br0B Pb02 Br04 96.47(7) . 3_665
Br08 Pb02 Br04 87.49(6) . 3_665
Br0C Pb02 Br04 172.48(7) . 3_665
Br05 Pb02 Br04 82.32(5) 3_665 3_665
Br06 Pb02 Br04 83.30(5) 3_666 3_665
C1 C2 C3 118(2) . .
Br0A Pb03 Br07 87.85(7) . .
Br0A Pb03 Br08 96.29(8) . .
Br07 Pb03 Br08 88.82(7) . .
Br0A Pb03 Br0C 91.99(8) . 3_666
Br07 Pb03 Br0C 95.53(7) . 3_666
Br08 Pb03 Br0C 170.78(7) . 3_666
Br0A Pb03 Br06 98.50(6) . .
Br07 Pb03 Br06 173.03(6) . .
Br08 Pb03 Br06 87.64(7) . .
Br0C Pb03 Br06 87.15(6) 3_666 .
C18 N3 C17 120.0 . .
C18 N3 C24 115(2) . .
C17 N3 C24 125(2) . .
C19 C18 N3 120.0 . .
C18 C19 C15 120.0 . .
C12 C15 C16 122(2) . .
C12 C15 C19 118(2) . .
C16 C15 C19 120.0 . .
C15 C16 C17 120.0 . .
C16 C17 N3 120.0 . .
C15 C12 C11 123(2) . .
C15 C12 C13 117(2) . .
C11 C12 C13 120.0 . .
C12 C11 C10 120.0 . .
N2 C10 C11 120.0 . .
C10 N2 C14 120.0 . .
C10 N2 C20 119(3) . .
C14 N2 C20 120(2) . .
C13 C14 N2 120.0 . .
C14 C13 C12 120.0 . .
N3 C24 C25 115(3) . .
C23 C22 C21 109.4(10) . .
C20 C21 C22 109.9(10) . .
N2 C20 C21 110.6(13) . .
C24 C25 C26 109.2(10) . .
C27 C26 C25 109.7(10) . .
C4 C3 C2 115(2) . .
C4 C3 C3 126(3) . 3_765
C2 C3 C3 119(3) . 3_765
Pb01 Br04 Pb01 94.05(5) . 3_665
Pb01 Br04 Pb02 92.94(6) . 3_665
Pb01 Br04 Pb02 95.85(5) 3_665 3_665
C3 C4 C5 127(2) . .
Pb01 Br05 Pb02 95.34(6) . 3_665
N1 C5 C4 118(2) . .
Pb03 Br06 Pb01 173.68(8) . 3_666
Pb03 Br06 Pb02 89.32(6) . 3_666
Pb01 Br06 Pb02 96.71(5) 3_666 3_666
C7 C6 N1 109(2) . .
Pb03 Br07 Pb01 96.59(7) . .
C8 C7 C6 106(3) . .
Pb02 Br08 Pb03 104.87(8) . .
C7 C8 C9 115(3) . .
Pb02 Br0C Pb03 94.32(7) . 3_666

loop_
_geom_bond_atom_site_label_1
_geom_bond_atom_site_label_2
_geom_bond_distance
_geom_bond_site_symmetry_2
Pb01 Br09 2.851(2) .
Pb01 Br05 2.982(2) .
Pb01 Br04 3.023(2) .
Pb01 Br07 3.074(2) .
Pb01 Br06 3.192(2) 3_666
Pb01 Br04 3.214(2) 3_665
N1 C5 1.39(3) .
N1 C1 1.40(3) .
N1 C6 1.53(3) .
C1 C2 1.42(4) .
Pb02 Br0B 2.852(3) .
Pb02 Br08 2.974(3) .
Pb02 Br0C 2.988(2) .
Pb02 Br05 3.160(2) 3_665
Pb02 Br06 3.218(2) 3_666
Pb02 Br04 3.239(2) 3_665
C2 C3 1.43(3) .
Pb03 Br0A 2.891(2) .
Pb03 Br07 2.959(2) .
Pb03 Br08 3.009(3) .
Pb03 Br0C 3.145(3) 3_666
Pb03 Br06 3.181(2) .
N3 C18 1.3900 .
N3 C17 1.3900 .
N3 C24 1.495(18) .
C18 C19 1.3900 .
C19 C15 1.3900 .
C15 C12 1.31(3) .
C15 C16 1.3900 .
C16 C17 1.3900 .
C12 C11 1.3900 .
C12 C13 1.3900 .
C11 C10 1.3900 .
C10 N2 1.3900 .
N2 C14 1.3900 .
N2 C20 1.523(18) .
C14 C13 1.3900 .
C24 C25 1.543(10) .
C23 C22 1.539(10) .
C22 C21 1.542(10) .
C21 C20 1.537(10) .
C25 C26 1.544(10) .
C26 C27 1.537(10) .
C3 C4 1.35(3) .
C3 C3 1.44(4) 3_765
Br04 Pb01 3.214(2) 3_665
Br04 Pb02 3.239(2) 3_665
C4 C5 1.41(3) .
Br05 Pb02 3.160(2) 3_665
Br06 Pb01 3.192(2) 3_666
Br06 Pb02 3.218(2) 3_666
C6 C7 1.48(3) .
C7 C8 1.42(4) .
C8 C9 1.51(4) .
Br0C Pb03 3.145(3) 3_666
